data_4103119
loop_
_publ_author_name
'Yoshikazu Sasaki'
'Daisuke Kato'
'Dale L. Boger'

_publ_section_title
;
 Asymmetric Total Synthesis of Vindorosine, Vindoline, and Key Vinblastine
 Analogues
;
_journal_name_full 'Journal of the American Chemical Society'
_journal_page_first 13533
_journal_page_last 13544
_journal_paper_doi 10.1021/ja106284s
_journal_volume 132
_journal_year 2010
_chemical_formula_sum 'C24 H30 N2 O7'
_chemical_formula_weight 458.50
_chemical_name_systematic
; 
 ? 
;
_space_group_IT_number 4
_symmetry_cell_setting monoclinic
_symmetry_space_group_name_Hall 'P 2yb'
_symmetry_space_group_name_H-M 'P 1 21 1'
_atom_sites_solution_hydrogens geom
_atom_sites_solution_primary direct
_atom_sites_solution_secondary difmap
_audit_creation_method SHELXL-97
_cell_angle_alpha 90.00
_cell_angle_beta 90.66(3)
_cell_angle_gamma 90.00
_cell_formula_units_Z 2
_cell_length_a 10.979(2)
_cell_length_b 9.2119(18)
_cell_length_c 11.677(2)
_cell_measurement_reflns_used 2879
_cell_measurement_temperature 296(2)
_cell_measurement_theta_max 26.59
_cell_measurement_theta_min 2.56
_cell_volume 1180.9(4)
_computing_cell_refinement 'Bruker SMART'
_computing_data_collection 'Bruker SMART'
_computing_data_reduction 'Bruker SAINT'
_computing_molecular_graphics 'Bruker SHELXTL'
_computing_publication_material 'Bruker SHELXTL'
_computing_structure_refinement 'SHELXL-97 (Sheldrick, 1997)'
_computing_structure_solution 'SHELXS-97 (Sheldrick, 1997)'
_diffrn_ambient_temperature 296(2)
_diffrn_measured_fraction_theta_full 0.997
_diffrn_measured_fraction_theta_max 0.997
_diffrn_measurement_device_type 'CCD area detector'
_diffrn_measurement_method 'phi and omega scans'
_diffrn_radiation_monochromator graphite
_diffrn_radiation_source 'fine-focus sealed tube'
_diffrn_radiation_type MoK\a
_diffrn_radiation_wavelength 0.71073
_diffrn_reflns_av_R_equivalents 0.0369
_diffrn_reflns_av_sigmaI/netI 0.0625
_diffrn_reflns_limit_h_max 13
_diffrn_reflns_limit_h_min -13
_diffrn_reflns_limit_k_max 10
_diffrn_reflns_limit_k_min -10
_diffrn_reflns_limit_l_max 12
_diffrn_reflns_limit_l_min -13
_diffrn_reflns_number 8686
_diffrn_reflns_theta_full 25.00
_diffrn_reflns_theta_max 25.00
_diffrn_reflns_theta_min 1.85
_diffrn_standards_decay_% 1
_exptl_absorpt_coefficient_mu 0.095
_exptl_absorpt_correction_T_max 0.9877
_exptl_absorpt_correction_T_min 0.9794
_exptl_absorpt_correction_type multi-scan
_exptl_absorpt_process_details 'SADABS (Sheldrick, 1999)'
_exptl_crystal_colour Colorless
_exptl_crystal_density_diffrn 1.289
_exptl_crystal_density_meas 0
_exptl_crystal_density_method 'not measured'
_exptl_crystal_description Parallalepiped
_exptl_crystal_F_000 488
_exptl_crystal_size_max 0.22
_exptl_crystal_size_mid 0.19
_exptl_crystal_size_min 0.13
_refine_diff_density_max 0.156
_refine_diff_density_min -0.156
_refine_diff_density_rms 0.037
_refine_ls_abs_structure_details 'Flack H D (1983), Acta Cryst. A39, 876-881'
_refine_ls_abs_structure_Flack -0.3(17)
_refine_ls_extinction_method none
_refine_ls_goodness_of_fit_ref 1.107
_refine_ls_hydrogen_treatment constr
_refine_ls_matrix_type full
_refine_ls_number_parameters 304
_refine_ls_number_reflns 4105
_refine_ls_number_restraints 1
_refine_ls_restrained_S_all 1.107
_refine_ls_R_factor_all 0.0892
_refine_ls_R_factor_gt 0.0661
_refine_ls_shift/su_max 0.100
_refine_ls_shift/su_mean 0.008
_refine_ls_structure_factor_coef Fsqd
_refine_ls_weighting_details 'calc w=1/[\s^2^(Fo^2^)+(0.0560P)^2^+0.0000P] where P=(Fo^2^+2Fc^2^)/3'
_refine_ls_weighting_scheme calc
_refine_ls_wR_factor_gt 0.1245
_refine_ls_wR_factor_ref 0.1344
_reflns_number_gt 3118
_reflns_number_total 4105
_reflns_threshold_expression >2sigma(I)
_cod_data_source_file ja106284s_si_004.cif
_cod_data_source_block yosa
_cod_database_code 4103119

loop_
_symmetry_equiv_pos_as_xyz
'x, y, z'
'-x, y+1/2, -z'

loop_
_atom_site_label
_atom_site_type_symbol
_atom_site_fract_x
_atom_site_fract_y
_atom_site_fract_z
_atom_site_U_iso_or_equiv
_atom_site_adp_type
_atom_site_occupancy
_atom_site_symmetry_multiplicity
_atom_site_calc_flag
_atom_site_refinement_flags
O1 O 0.7929(2) 0.0965(3) 0.8838(2) 0.0482(7) Uani 1 1 d .
H1 H 0.8259 0.0180 0.8957 0.058 Uiso 1 1 calc R
O2 O 0.6473(3) -0.1401(4) 0.8433(3) 0.0748(10) Uani 1 1 d .
O3 O 0.5205(3) 0.0073(4) 0.7498(3) 0.0794(10) Uani 1 1 d .
O4 O 0.5821(2) 0.2757(3) 0.8348(2) 0.0555(8) Uani 1 1 d .
O5 O 0.4476(3) 0.3283(5) 0.6954(3) 0.1029(14) Uani 1 1 d .
O6 O 1.1292(2) 0.1646(3) 0.8854(2) 0.0604(8) Uani 1 1 d .
O7 O 1.0826(3) 0.3483(4) 1.0569(2) 0.0677(9) Uani 1 1 d .
H7 H 1.1228 0.2921 1.0181 0.081 Uiso 1 1 calc R
N1 N 0.7424(3) 0.0135(3) 0.5744(3) 0.0451(8) Uani 1 1 d .
N2 N 0.9748(3) 0.3036(3) 0.8095(2) 0.0404(7) Uani 1 1 d .
C1 C 0.9777(4) 0.2251(5) 0.4439(3) 0.0523(11) Uani 1 1 d .
H1A H 1.0425 0.2826 0.4687 0.063 Uiso 1 1 calc R
C2 C 0.9549(4) 0.2060(5) 0.3286(4) 0.0576(12) Uani 1 1 d .
H2 H 1.0055 0.2496 0.2754 0.069 Uiso 1 1 calc R
C3 C 0.8588(4) 0.1240(5) 0.2915(3) 0.0549(11) Uani 1 1 d .
H3 H 0.8436 0.1144 0.2134 0.066 Uiso 1 1 calc R
C4 C 0.7837(4) 0.0550(5) 0.3687(3) 0.0529(11) Uani 1 1 d .
H4 H 0.7193 -0.0025 0.3433 0.063 Uiso 1 1 calc R
C5 C 0.8068(3) 0.0733(4) 0.4850(3) 0.0397(9) Uani 1 1 d .
C6 C 0.9032(3) 0.1577(4) 0.5223(3) 0.0373(9) Uani 1 1 d .
C7 C 0.9102(3) 0.1561(4) 0.6511(3) 0.0392(9) Uani 1 1 d .
C8 C 0.8104(3) 0.0415(4) 0.6825(3) 0.0414(9) Uani 1 1 d .
H8 H 0.8514 -0.0485 0.7056 0.050 Uiso 1 1 calc R
C9 C 0.7247(3) 0.0893(5) 0.7815(3) 0.0435(10) Uani 1 1 d .
C10 C 0.6748(3) 0.2397(4) 0.7530(3) 0.0441(10) Uani 1 1 d .
H10 H 0.6366 0.2356 0.6768 0.053 Uiso 1 1 calc R
C11 C 0.7702(3) 0.3617(4) 0.7528(3) 0.0420(9) Uani 1 1 d .
C12 C 0.8951(3) 0.3087(4) 0.7080(3) 0.0405(9) Uani 1 1 d .
H12 H 0.9268 0.3822 0.6555 0.049 Uiso 1 1 calc R
C13 C 1.0387(3) 0.1135(4) 0.6991(3) 0.0462(10) Uani 1 1 d .
H13A H 1.0433 0.0097 0.7123 0.055 Uiso 1 1 calc R
H13B H 1.1016 0.1406 0.6455 0.055 Uiso 1 1 calc R
C14 C 1.0549(3) 0.1949(4) 0.8099(3) 0.0432(10) Uani 1 1 d .
C15 C 0.9357(4) 0.4013(4) 0.9000(3) 0.0491(10) Uani 1 1 d .
H15 H 0.9753 0.4959 0.8908 0.059 Uiso 1 1 calc R
C16 C 0.7987(4) 0.4164(5) 0.8759(3) 0.0533(11) Uani 1 1 d .
H16A H 0.7745 0.5172 0.8832 0.064 Uiso 1 1 calc R
H16B H 0.7534 0.3597 0.9310 0.064 Uiso 1 1 calc R
C17 C 0.6856(4) -0.1280(5) 0.5570(4) 0.0605(12) Uani 1 1 d .
H17A H 0.6023 -0.1151 0.5333 0.073 Uiso 1 1 calc R
H17B H 0.6885 -0.1819 0.6273 0.073 Uiso 1 1 calc R
H17C H 0.7286 -0.1803 0.4989 0.073 Uiso 1 1 calc R
C18 C 0.6261(4) -0.0271(5) 0.7961(4) 0.0540(11) Uani 1 1 d .
C19 C 0.4233(5) -0.0985(8) 0.7637(6) 0.121(3) Uani 1 1 d .
H19A H 0.4352 -0.1778 0.7117 0.146 Uiso 1 1 calc R
H19B H 0.3462 -0.0533 0.7476 0.146 Uiso 1 1 calc R
H19C H 0.4244 -0.1342 0.8409 0.146 Uiso 1 1 calc R
C20 C 0.4732(4) 0.3184(7) 0.7940(4) 0.0772(16) Uani 1 1 d .
C21 C 0.3906(4) 0.3583(9) 0.8900(4) 0.114(3) Uani 1 1 d .
H21A H 0.4241 0.4398 0.9309 0.137 Uiso 1 1 calc R
H21B H 0.3830 0.2774 0.9412 0.137 Uiso 1 1 calc R
H21C H 0.3118 0.3835 0.8595 0.137 Uiso 1 1 calc R
C22 C 0.7231(4) 0.4892(5) 0.6791(4) 0.0599(12) Uani 1 1 d .
H22A H 0.6470 0.5228 0.7111 0.072 Uiso 1 1 calc R
H22B H 0.7812 0.5682 0.6857 0.072 Uiso 1 1 calc R
C23 C 0.7017(5) 0.4581(5) 0.5517(4) 0.0689(14) Uani 1 1 d .
H23A H 0.7780 0.4359 0.5163 0.083 Uiso 1 1 calc R
H23B H 0.6662 0.5419 0.5156 0.083 Uiso 1 1 calc R
H23C H 0.6475 0.3769 0.5433 0.083 Uiso 1 1 calc R
C24 C 0.9599(3) 0.3442(5) 1.0199(3) 0.0541(11) Uani 1 1 d .
H24A H 0.9117 0.4003 1.0731 0.065 Uiso 1 1 calc R
H24B H 0.9318 0.2445 1.0235 0.065 Uiso 1 1 calc R

loop_
_atom_site_aniso_label
_atom_site_aniso_U_11
_atom_site_aniso_U_22
_atom_site_aniso_U_33
_atom_site_aniso_U_23
_atom_site_aniso_U_13
_atom_site_aniso_U_12
O1 0.0498(17) 0.0532(17) 0.0413(16) 0.0050(13) -0.0124(12) 0.0026(14)
O2 0.079(2) 0.083(2) 0.062(2) 0.0363(19) -0.0097(16) -0.0311(19)
O3 0.0475(19) 0.108(3) 0.082(2) 0.018(2) -0.0170(17) -0.0213(19)
O4 0.0458(16) 0.088(2) 0.0329(14) 0.0015(15) 0.0005(12) 0.0099(16)
O5 0.069(2) 0.181(4) 0.059(2) 0.013(3) -0.0051(17) 0.052(3)
O6 0.0483(17) 0.067(2) 0.0651(19) -0.0062(16) -0.0243(14) 0.0020(14)
O7 0.0630(19) 0.079(2) 0.060(2) -0.0128(17) -0.0273(16) -0.0086(17)
N1 0.0491(19) 0.048(2) 0.0386(19) 0.0000(16) 0.0021(15) -0.0169(16)
N2 0.0448(17) 0.0356(17) 0.0406(18) -0.0020(16) -0.0095(14) -0.0032(15)
C1 0.057(3) 0.051(3) 0.049(3) -0.006(2) 0.011(2) -0.017(2)
C2 0.077(3) 0.054(3) 0.042(3) 0.001(2) 0.015(2) -0.009(2)
C3 0.070(3) 0.062(3) 0.033(2) 0.001(2) 0.003(2) -0.010(2)
C4 0.054(3) 0.059(3) 0.045(2) -0.006(2) -0.004(2) -0.011(2)
C5 0.043(2) 0.041(2) 0.036(2) -0.0030(18) -0.0023(17) 0.0023(18)
C6 0.041(2) 0.0307(19) 0.040(2) -0.0025(18) -0.0016(17) 0.0002(17)
C7 0.038(2) 0.038(2) 0.042(2) -0.0012(18) 0.0002(17) -0.0029(17)
C8 0.045(2) 0.041(2) 0.038(2) 0.0057(18) -0.0087(18) 0.0037(17)
C9 0.043(2) 0.055(3) 0.033(2) 0.0080(19) -0.0057(17) -0.003(2)
C10 0.042(2) 0.065(3) 0.026(2) 0.0067(19) -0.0043(17) 0.010(2)
C11 0.051(2) 0.038(2) 0.036(2) -0.0008(18) -0.0068(17) 0.0060(19)
C12 0.047(2) 0.040(2) 0.034(2) 0.0024(18) -0.0053(16) -0.0081(18)
C13 0.041(2) 0.048(2) 0.050(2) -0.001(2) -0.0044(18) -0.0039(19)
C14 0.039(2) 0.044(2) 0.046(2) -0.0014(19) -0.0095(19) -0.0069(19)
C15 0.060(3) 0.040(2) 0.047(3) -0.009(2) 0.000(2) -0.004(2)
C16 0.057(3) 0.059(3) 0.043(3) -0.011(2) -0.0081(19) 0.012(2)
C17 0.071(3) 0.060(3) 0.051(3) -0.002(2) 0.001(2) -0.025(2)
C18 0.056(3) 0.073(3) 0.034(2) 0.010(2) 0.001(2) -0.008(2)
C19 0.071(4) 0.165(7) 0.128(5) 0.021(5) -0.018(3) -0.055(4)
C20 0.053(3) 0.124(5) 0.054(3) 0.001(3) -0.003(2) 0.025(3)
C21 0.065(3) 0.208(8) 0.070(3) -0.009(4) 0.017(3) 0.034(4)
C22 0.067(3) 0.050(3) 0.063(3) 0.006(2) -0.003(2) 0.014(2)
C23 0.090(4) 0.065(3) 0.051(3) 0.027(2) -0.005(2) 0.011(3)
C24 0.063(3) 0.062(3) 0.037(2) -0.011(2) -0.0043(19) -0.003(2)

loop_
_atom_type_symbol
_atom_type_description
_atom_type_scat_dispersion_real
_atom_type_scat_dispersion_imag
_atom_type_scat_source
C C 0.0033 0.0016 'International Tables Vol C Tables 4.2.6.8 and 6.1.1.4'
H H 0.0000 0.0000 'International Tables Vol C Tables 4.2.6.8 and 6.1.1.4'
N N 0.0061 0.0033 'International Tables Vol C Tables 4.2.6.8 and 6.1.1.4'
O O 0.0106 0.0060 'International Tables Vol C Tables 4.2.6.8 and 6.1.1.4'

loop_
_geom_angle_atom_site_label_1
_geom_angle_atom_site_label_2
_geom_angle_atom_site_label_3
_geom_angle
C18 O3 C19 116.0(4)
C20 O4 C10 117.7(3)
C5 N1 C17 118.2(3)
C5 N1 C8 108.5(3)
C17 N1 C8 119.0(3)
C14 N2 C15 131.5(3)
C14 N2 C12 114.5(3)
C15 N2 C12 112.9(3)
C2 C1 C6 119.2(4)
C3 C2 C1 120.8(4)
C2 C3 C4 120.8(4)
C3 C4 C5 118.6(4)
C6 C5 N1 112.6(3)
C6 C5 C4 120.5(4)
N1 C5 C4 127.0(4)
C1 C6 C5 120.2(3)
C1 C6 C7 129.9(3)
C5 C6 C7 109.9(3)
C6 C7 C13 113.4(3)
C6 C7 C12 114.3(3)
C13 C7 C12 100.0(3)
C6 C7 C8 102.2(3)
C13 C7 C8 112.2(3)
C12 C7 C8 115.3(3)
N1 C8 C9 112.2(3)
N1 C8 C7 105.4(3)
C9 C8 C7 114.3(3)
O1 C9 C10 109.2(3)
O1 C9 C18 107.9(3)
C10 C9 C18 114.0(3)
O1 C9 C8 108.9(3)
C10 C9 C8 108.2(3)
C18 C9 C8 108.4(3)
O4 C10 C9 108.6(3)
O4 C10 C11 108.6(3)
C9 C10 C11 114.9(3)
C10 C11 C22 109.5(3)
C10 C11 C12 112.0(3)
C22 C11 C12 110.1(3)
C10 C11 C16 111.5(3)
C22 C11 C16 109.5(3)
C12 C11 C16 104.2(3)
N2 C12 C11 105.0(3)
N2 C12 C7 104.5(3)
C11 C12 C7 121.7(3)
C14 C13 C7 106.3(3)
O6 C14 N2 127.4(3)
O6 C14 C13 125.2(4)
N2 C14 C13 107.5(3)
N2 C15 C24 113.9(3)
N2 C15 C16 102.7(3)
C24 C15 C16 111.2(3)
C15 C16 C11 109.1(3)
O2 C18 O3 124.3(4)
O2 C18 C9 121.7(4)
O3 C18 C9 114.0(4)
O5 C20 O4 124.6(4)
O5 C20 C21 124.7(4)
O4 C20 C21 110.6(4)
C23 C22 C11 116.6(4)
O7 C24 C15 115.5(3)

loop_
_geom_bond_atom_site_label_1
_geom_bond_atom_site_label_2
_geom_bond_distance
O1 C9 1.404(4)
O2 C18 1.199(5)
O3 C18 1.313(5)
O3 C19 1.455(6)
O4 C20 1.341(5)
O4 C10 1.442(4)
O5 C20 1.186(5)
O6 C14 1.227(4)
O7 C24 1.410(4)
N1 C5 1.381(5)
N1 C17 1.458(5)
N1 C8 1.482(4)
N2 C14 1.332(5)
N2 C15 1.456(4)
N2 C12 1.466(4)
C1 C2 1.379(5)
C1 C6 1.382(5)
C2 C3 1.363(6)
C3 C4 1.383(5)
C4 C5 1.389(5)
C5 C6 1.380(5)
C6 C7 1.505(5)
C7 C13 1.562(5)
C7 C12 1.565(5)
C7 C8 1.568(5)
C8 C9 1.562(5)
C9 C10 1.525(5)
C9 C18 1.535(6)
C10 C11 1.536(5)
C11 C22 1.542(5)
C11 C12 1.552(5)
C11 C16 1.551(5)
C13 C14 1.504(5)
C15 C24 1.517(5)
C15 C16 1.533(5)
C20 C21 1.496(7)
C22 C23 1.530(6)

loop_
_geom_hbond_atom_site_label_D
_geom_hbond_atom_site_label_H
_geom_hbond_atom_site_label_A
_geom_hbond_distance_DH
_geom_hbond_distance_HA
_geom_hbond_distance_DA
_geom_hbond_angle_DHA
_geom_hbond_site_symmetry_A
O1 H1 O7 0.82 1.94 2.749(4) 171.0 2_747

loop_
_geom_torsion_atom_site_label_1
_geom_torsion_atom_site_label_2
_geom_torsion_atom_site_label_3
_geom_torsion_atom_site_label_4
_geom_torsion
C6 C1 C2 C3 1.2(6)
C1 C2 C3 C4 -1.7(7)
C2 C3 C4 C5 1.3(6)
C17 N1 C5 C6 -148.2(3)
C8 N1 C5 C6 -8.8(4)
C17 N1 C5 C4 31.3(6)
C8 N1 C5 C4 170.7(4)
C3 C4 C5 C6 -0.5(6)
C3 C4 C5 N1 -180.0(4)
C2 C1 C6 C5 -0.4(6)
C2 C1 C6 C7 177.6(4)
N1 C5 C6 C1 179.6(4)
C4 C5 C6 C1 0.1(6)
N1 C5 C6 C7 1.2(4)
C4 C5 C6 C7 -178.3(3)
C1 C6 C7 C13 -50.9(5)
C5 C6 C7 C13 127.3(3)
C1 C6 C7 C12 62.8(5)
C5 C6 C7 C12 -119.0(3)
C1 C6 C7 C8 -171.9(4)
C5 C6 C7 C8 6.2(4)
C5 N1 C8 C9 137.2(3)
C17 N1 C8 C9 -83.7(4)
C5 N1 C8 C7 12.2(4)
C17 N1 C8 C7 151.3(3)
C6 C7 C8 N1 -10.9(4)
C13 C7 C8 N1 -132.7(3)
C12 C7 C8 N1 113.7(3)
C6 C7 C8 C9 -134.5(3)
C13 C7 C8 C9 103.6(3)
C12 C7 C8 C9 -10.0(4)
N1 C8 C9 O1 172.8(3)
C7 C8 C9 O1 -67.3(4)
N1 C8 C9 C10 -68.5(4)
C7 C8 C9 C10 51.4(4)
N1 C8 C9 C18 55.7(4)
C7 C8 C9 C18 175.5(3)
C20 O4 C10 C9 -127.6(4)
C20 O4 C10 C11 106.8(4)
O1 C9 C10 O4 -70.0(4)
C18 C9 C10 O4 50.8(4)
C8 C9 C10 O4 171.6(3)
O1 C9 C10 C11 51.8(4)
C18 C9 C10 C11 172.7(3)
C8 C9 C10 C11 -66.6(4)
O4 C10 C11 C22 -80.6(4)
C9 C10 C11 C22 157.6(3)
O4 C10 C11 C12 157.0(3)
C9 C10 C11 C12 35.2(4)
O4 C10 C11 C16 40.7(4)
C9 C10 C11 C16 -81.2(4)
C14 N2 C12 C11 144.3(3)
C15 N2 C12 C11 -24.7(4)
C14 N2 C12 C7 15.2(4)
C15 N2 C12 C7 -153.7(3)
C10 C11 C12 N2 -108.2(3)
C22 C11 C12 N2 129.7(3)
C16 C11 C12 N2 12.5(4)
C10 C11 C12 C7 9.8(4)
C22 C11 C12 C7 -112.3(4)
C16 C11 C12 C7 130.4(3)
C6 C7 C12 N2 -145.7(3)
C13 C7 C12 N2 -24.2(3)
C8 C7 C12 N2 96.3(3)
C6 C7 C12 C11 96.1(4)
C13 C7 C12 C11 -142.5(3)
C8 C7 C12 C11 -21.9(4)
C6 C7 C13 C14 148.0(3)
C12 C7 C13 C14 26.0(4)
C8 C7 C13 C14 -96.7(4)
C15 N2 C14 O6 -11.7(7)
C12 N2 C14 O6 -178.1(4)
C15 N2 C14 C13 168.4(4)
C12 N2 C14 C13 2.1(4)
C7 C13 C14 O6 161.5(4)
C7 C13 C14 N2 -18.7(4)
C14 N2 C15 C24 -20.7(6)
C12 N2 C15 C24 145.8(3)
C14 N2 C15 C16 -141.1(4)
C12 N2 C15 C16 25.4(4)
N2 C15 C16 C11 -15.9(4)
C24 C15 C16 C11 -138.1(4)
C10 C11 C16 C15 123.2(4)
C22 C11 C16 C15 -115.5(4)
C12 C11 C16 C15 2.2(4)
C19 O3 C18 O2 3.4(7)
C19 O3 C18 C9 -178.7(4)
O1 C9 C18 O2 -41.1(5)
C10 C9 C18 O2 -162.7(4)
C8 C9 C18 O2 76.7(5)
O1 C9 C18 O3 140.8(4)
C10 C9 C18 O3 19.3(5)
C8 C9 C18 O3 -101.4(4)
C10 O4 C20 O5 0.1(9)
C10 O4 C20 C21 -177.2(5)
C10 C11 C22 C23 -63.0(5)
C12 C11 C22 C23 60.5(5)
C16 C11 C22 C23 174.5(4)
N2 C15 C24 O7 74.2(5)
C16 C15 C24 O7 -170.3(3)
